data_1532544
loop_
_publ_author_name
'Huang Fuqiang'
'Somers, R.C.'
'van Duyne, R.P.'
'McFarland, A.D.'
'Ibers, J.A.'

_publ_section_title
;
 Syntheses, structures, optical properties and theoretical calculations of
 Cs2 Bi2 Zn S5, Cs2 Bi2 Cd S5 and Cs2 Bi2 Mn S5
;
_journal_name_full 'Journal of Solid State Chemistry'
_journal_page_first 334
_journal_page_last 341
_journal_volume 174
_journal_year 2003
_chemical_formula_sum 'Bi2 Cd Cs2 S5'
_chemical_name_systematic 'Cs2 Bi2 Cd S5'
_space_group_IT_number 62
_symmetry_space_group_name_Hall '-P 2ac 2n'
_symmetry_space_group_name_H-M 'P n m a'
_cell_angle_alpha 90
_cell_angle_beta 90
_cell_angle_gamma 90
_cell_formula_units_Z 4
_cell_length_a 15.817
_cell_length_b 4.1782
_cell_length_c 18.473
_cell_volume 1220.818
_citation_journal_id_ASTM JSSCBI
_cod_data_source_file HuangFuqiang_JSSCBI_2003_137.cif
_cod_data_source_block Bi2Cd1Cs2S5
_cod_original_formula_sum 'Bi2 Cd1 Cs2 S5'
_cod_database_code 1532544

loop_
_symmetry_equiv_pos_as_xyz
x,y,z
-x+1/2,-y,z+1/2
x+1/2,-y+1/2,-z+1/2
-x,y+1/2,-z
-x,-y,-z
x-1/2,y,-z-1/2
-x-1/2,y-1/2,z-1/2
x,-y-1/2,z

loop_
_atom_site_label
_atom_site_type_symbol
_atom_site_fract_x
_atom_site_fract_y
_atom_site_fract_z
_atom_site_occupancy
_atom_site_U_iso_or_equiv
Bi1 Bi+3 0.25564 0.25 0.01784 1 0.0
S2 S-2 0.1355 0.25 0.4751 1 0.0
S3 S-2 0.1998 0.25 0.839 1 0.0
Bi2 Bi+3 0.29293 0.25 0.69497 1 0.0
S4 S-2 0.3183 0.25 0.147 1 0.0
S1 S-2 0.105 0.25 0.2497 1 0.0
Cs2 Cs+1 0.46483 0.25 0.38778 1 0.0
S5 S-2 0.3635 0.25 0.5617 1 0.0
Cd1 Cd+2 0.21184 0.25 0.35428 1 0.0
Cs1 Cs+1 0.00644 0.25 0.62705 1 0.0
